data_7020689
loop_
_publ_author_name
'Farina, Paolo'
'Levason, William'
'Reid, Gillian'

_publ_section_title
;
 s-Block chalcogenoether chemistry--thio- and selenoether coordination
 with hard Group 2 ions.
;
_journal_issue 1
_journal_name_full 'Dalton transactions (Cambridge, England : 2003)'
_journal_page_first 89
_journal_page_last 99
_journal_paper_doi 10.1039/c2dt31692g
_journal_volume 42
_journal_year 2013
_chemical_absolute_configuration ad
_chemical_formula_moiety 'C10 H26 O6 S2 Sr 2+, 2(I 1-)'
_chemical_formula_structural '((C10 H20 O5) (H2 O)3 Sr) (I)2'
_chemical_formula_sum 'C10 H26 I2 O6 S2 Sr'
_chemical_formula_weight 647.85
_chemical_name_common
;trisaqua(1,4,7-trioxa-10,13-dithiacyclopentadecane)strontium
iodide
;
_chemical_name_systematic
;
trisaqua(1,4,7-trioxa-10,13-dithiacyclopentadecane)strontium iodide
;
_space_group_IT_number 9
_space_group_name_Hall 'C -2yc'
_symmetry_cell_setting monoclinic
_symmetry_space_group_name_Hall 'C -2yc'
_symmetry_space_group_name_H-M 'C 1 c 1'
_atom_sites_solution_hydrogens geom
_atom_sites_solution_primary direct
_atom_sites_solution_secondary difmap
_audit_creation_date 2012-06-12
_audit_creation_method 'SHELXL-97 + hand edit'
_cell_angle_alpha 90.00
_cell_angle_beta 92.101(7)
_cell_angle_gamma 90.00
_cell_formula_units_Z 4
_cell_length_a 9.506(4)
_cell_length_b 17.630(7)
_cell_length_c 12.782(5)
_cell_measurement_reflns_used 7808
_cell_measurement_temperature 100(2)
_cell_measurement_theta_max 27.5
_cell_measurement_theta_min 3.2
_cell_volume 2140.7(15)
_computing_cell_refinement 'CrystalClear-SM Expert 2.0 r7 (Rigaku, 2011)'
_computing_data_collection 'CrystalClear-SM Expert 2.0 r7 (Rigaku, 2011)'
_computing_data_reduction 'CrystalClear-SM Expert 2.0 r7 (Rigaku, 2011)'
_computing_structure_refinement 'SHELXL-97 (Sheldrick, 1997)'
_computing_structure_solution 'SHELXS-97 (Sheldrick, 1997)'
_diffrn_ambient_temperature 100(2)
_diffrn_detector 'CCD plate'
_diffrn_detector_type 'Rigaku HG Saturn724+ (2x2 bin mode)'
_diffrn_measured_fraction_theta_full 0.996
_diffrn_measured_fraction_theta_max 0.996
_diffrn_measurement_device 'Four-circle \k diffractometer'
_diffrn_measurement_device_type 'Rigaku AFC12 '
_diffrn_measurement_method 'Profile data from \w-scans'
_diffrn_radiation_collimation 'Confocal mirrors, VHF VariMax '
_diffrn_radiation_type MoK\a
_diffrn_radiation_wavelength 0.71073
_diffrn_reflns_av_R_equivalents 0.0609
_diffrn_reflns_av_sigmaI/netI 0.0946
_diffrn_reflns_limit_h_max 12
_diffrn_reflns_limit_h_min -12
_diffrn_reflns_limit_k_max 22
_diffrn_reflns_limit_k_min -22
_diffrn_reflns_limit_l_max 13
_diffrn_reflns_limit_l_min -16
_diffrn_reflns_number 9930
_diffrn_reflns_theta_full 27.48
_diffrn_reflns_theta_max 27.48
_diffrn_reflns_theta_min 3.19
_diffrn_source 'Rotating anode X-ray tube'
_diffrn_source_type 'Rigaku FR-E+ Superbright'
_diffrn_standards_number 0
_exptl_absorpt_coefficient_mu 5.615
_exptl_absorpt_correction_T_max 1.000
_exptl_absorpt_correction_T_min 0.741
_exptl_absorpt_correction_type multi-scan
_exptl_absorpt_process_details
;Jacobson, R.A. (1998). REQAB. Private communication to the
Rigaku Corporation, Tokyo, Japan.
;
_exptl_crystal_colour colourless
_exptl_crystal_density_diffrn 2.010
_exptl_crystal_density_method 'not measured'
_exptl_crystal_description prism
_exptl_crystal_F_000 1240
_exptl_crystal_size_max 0.04
_exptl_crystal_size_mid 0.04
_exptl_crystal_size_min 0.03
_refine_diff_density_max 1.539
_refine_diff_density_min -1.116
_refine_diff_density_rms 0.167
_refine_ls_abs_structure_details 'Flack H D (1983), Acta Cryst. A39, 876-881'
_refine_ls_abs_structure_Flack 0.080(18)
_refine_ls_extinction_method none
_refine_ls_goodness_of_fit_ref 1.037
_refine_ls_hydrogen_treatment constr
_refine_ls_matrix_type full
_refine_ls_number_parameters 190
_refine_ls_number_reflns 3986
_refine_ls_number_restraints 17
_refine_ls_restrained_S_all 1.039
_refine_ls_R_factor_all 0.1010
_refine_ls_R_factor_gt 0.0617
_refine_ls_shift/su_max 0.033
_refine_ls_shift/su_mean 0.002
_refine_ls_structure_factor_coef Fsqd
_refine_ls_weighting_details 'w=1/[\s^2^(Fo^2^)+(0.0567P)^2^+15.1124P] where P=(Fo^2^+2Fc^2^)/3'
_refine_ls_weighting_scheme calc
_refine_ls_wR_factor_gt 0.1323
_refine_ls_wR_factor_ref 0.1496
_reflns_number_gt 2685
_reflns_number_total 3986
_reflns_threshold_expression I>2\s(I)
_cod_data_source_file c2dt31692g.txt
_cod_data_source_block 12paf091ra
_cod_original_sg_symbol_H-M 'C c'
_cod_database_code 7020689

loop_
_symmetry_equiv_pos_as_xyz
'x, y, z'
'x, -y, z+1/2'
'x+1/2, y+1/2, z'
'x+1/2, -y+1/2, z+1/2'

loop_
_atom_site_label
_atom_site_type_symbol
_atom_site_fract_x
_atom_site_fract_y
_atom_site_fract_z
_atom_site_U_iso_or_equiv
_atom_site_adp_type
_atom_site_occupancy
_atom_site_symmetry_multiplicity
_atom_site_calc_flag
_atom_site_refinement_flags
Sr1 Sr 0.84555(14) 0.36958(7) 1.00678(11) 0.0438(3) Uani 1 1 d .
I1 I 0.17226(12) 0.48565(5) 0.74739(9) 0.0645(4) Uani 1 1 d .
I2 I 0.30099(14) 0.18726(6) 0.92880(10) 0.0712(4) Uani 1 1 d .
S1 S 0.5839(6) 0.4638(3) 1.0515(6) 0.097(2) Uani 1 1 d D
S2 S 0.7361(7) 0.4508(4) 0.8108(5) 0.0991(18) Uani 1 1 d D
O1 O 0.7819(11) 0.2784(6) 0.8390(9) 0.068(4) Uani 1 1 d D
O2 O 0.8711(17) 0.2215(6) 1.0358(10) 0.080(4) Uani 1 1 d D
O3 O 0.6487(11) 0.2978(6) 1.1104(12) 0.078(4) Uani 1 1 d D
O4 O 1.0908(13) 0.3518(6) 0.9421(12) 0.078(4) Uani 1 1 d .
O5 O 0.9391(12) 0.3706(6) 1.1949(9) 0.063(3) Uani 1 1 d .
O6 O 0.9422(14) 0.5036(6) 1.0231(10) 0.069(3) Uani 1 1 d .
C1 C 0.522(4) 0.4894(19) 0.9216(17) 0.26(3) Uani 1 1 d D
H1A H 0.4181 0.4915 0.9252 0.314 Uiso 1 1 calc R
H1B H 0.5530 0.5425 0.9122 0.314 Uiso 1 1 calc R
C2 C 0.5487(19) 0.451(2) 0.821(2) 0.176(16) Uani 1 1 d D
H2A H 0.5037 0.4797 0.7615 0.211 Uiso 1 1 calc R
H2B H 0.5113 0.3989 0.8202 0.211 Uiso 1 1 calc R
C3 C 0.748(3) 0.3765(10) 0.7142(16) 0.127(10) Uani 1 1 d D
H3A H 0.6910 0.3911 0.6509 0.152 Uiso 1 1 calc R
H3B H 0.8468 0.3715 0.6941 0.152 Uiso 1 1 calc R
C4 C 0.6968(16) 0.3005(9) 0.7525(16) 0.083(7) Uani 1 1 d D
H4A H 0.5975 0.3045 0.7727 0.100 Uiso 1 1 calc R
H4B H 0.7022 0.2623 0.6960 0.100 Uiso 1 1 calc R
C5 C 0.752(2) 0.2009(9) 0.8676(19) 0.108(10) Uani 1 1 d D
H5A H 0.6571 0.1977 0.8962 0.130 Uiso 1 1 calc R
H5B H 0.7542 0.1682 0.8047 0.130 Uiso 1 1 calc R
C6 C 0.859(3) 0.1735(11) 0.9475(17) 0.109(9) Uani 1 1 d D
H6A H 0.8319 0.1220 0.9706 0.130 Uiso 1 1 calc R
H6B H 0.9513 0.1697 0.9150 0.130 Uiso 1 1 calc R
C7 C 0.817(2) 0.2040(10) 1.133(2) 0.141(14) Uani 1 1 d D
H7A H 0.8672 0.2339 1.1882 0.169 Uiso 1 1 calc R
H7B H 0.8331 0.1496 1.1483 0.169 Uiso 1 1 calc R
C8 C 0.6621(17) 0.2202(7) 1.1368(18) 0.076(6) Uani 1 1 d D
H8A H 0.6082 0.1882 1.0859 0.091 Uiso 1 1 calc R
H8B H 0.6276 0.2105 1.2077 0.091 Uiso 1 1 calc R
C9 C 0.538(2) 0.3375(11) 1.1476(16) 0.101(9) Uani 1 1 d D
H9A H 0.5736 0.3720 1.2036 0.121 Uiso 1 1 calc R
H9B H 0.4723 0.3013 1.1795 0.121 Uiso 1 1 calc R
C10 C 0.455(2) 0.3850(12) 1.064(2) 0.24(3) Uani 1 1 d D
H10A H 0.3636 0.4030 1.0898 0.286 Uiso 1 1 calc R
H10B H 0.4392 0.3568 0.9977 0.286 Uiso 1 1 calc R

loop_
_atom_site_aniso_label
_atom_site_aniso_U_11
_atom_site_aniso_U_22
_atom_site_aniso_U_33
_atom_site_aniso_U_23
_atom_site_aniso_U_13
_atom_site_aniso_U_12
Sr1 0.0485(9) 0.0374(6) 0.0456(8) -0.0049(6) 0.0022(7) -0.0035(6)
I1 0.0613(7) 0.0437(5) 0.0862(9) -0.0042(6) -0.0280(6) 0.0129(5)
I2 0.1097(11) 0.0511(5) 0.0523(6) -0.0090(5) -0.0036(6) 0.0233(6)
S1 0.058(3) 0.068(3) 0.164(6) -0.038(4) 0.010(4) 0.004(2)
S2 0.102(5) 0.111(4) 0.081(4) 0.007(3) -0.035(3) 0.013(4)
O1 0.038(7) 0.076(7) 0.088(9) -0.051(7) -0.026(6) 0.017(5)
O2 0.124(12) 0.046(6) 0.070(8) 0.003(6) 0.002(8) 0.028(7)
O3 0.035(7) 0.067(7) 0.132(12) -0.026(7) 0.017(7) -0.005(5)
O4 0.064(8) 0.062(7) 0.110(11) -0.021(7) 0.029(8) -0.008(6)
O5 0.058(7) 0.068(7) 0.061(7) 0.013(5) -0.018(6) -0.028(5)
O6 0.079(9) 0.041(5) 0.085(8) 0.017(5) -0.022(7) -0.005(5)
C1 0.19(4) 0.25(4) 0.32(6) -0.20(4) -0.21(4) 0.17(3)
C2 0.11(3) 0.26(4) 0.16(3) -0.08(3) -0.06(2) 0.05(3)
C3 0.18(3) 0.105(18) 0.096(19) -0.017(15) -0.05(2) 0.039(17)
C4 0.028(11) 0.077(11) 0.14(2) -0.039(13) -0.042(12) 0.019(8)
C5 0.082(16) 0.073(13) 0.17(3) -0.076(16) 0.037(17) -0.031(12)
C6 0.13(2) 0.062(12) 0.14(3) 0.003(14) 0.036(19) 0.024(12)
C7 0.13(2) 0.030(9) 0.27(4) 0.017(14) 0.06(3) -0.012(10)
C8 0.051(12) 0.042(8) 0.135(19) 0.012(10) 0.019(12) -0.001(7)
C9 0.13(2) 0.095(13) 0.084(14) 0.043(12) 0.096(15) 0.077(14)
C10 0.044(17) 0.16(3) 0.51(8) -0.18(4) -0.02(3) 0.003(16)

loop_
_atom_type_symbol
_atom_type_description
_atom_type_scat_dispersion_real
_atom_type_scat_dispersion_imag
_atom_type_scat_source
C C 0.0033 0.0016 'International Tables Vol C Tables 4.2.6.8 and 6.1.1.4'
H H 0.0000 0.0000 'International Tables Vol C Tables 4.2.6.8 and 6.1.1.4'
O O 0.0106 0.0060 'International Tables Vol C Tables 4.2.6.8 and 6.1.1.4'
S S 0.1246 0.1234 'International Tables Vol C Tables 4.2.6.8 and 6.1.1.4'
Sr Sr -1.5307 3.2498 'International Tables Vol C Tables 4.2.6.8 and 6.1.1.4'
I I -0.4742 1.8119 'International Tables Vol C Tables 4.2.6.8 and 6.1.1.4'

loop_
_geom_angle_atom_site_label_1
_geom_angle_atom_site_label_2
_geom_angle_atom_site_label_3
_geom_angle
O4 Sr1 O5 90.9(4)
O4 Sr1 O6 78.9(4)
O5 Sr1 O6 78.6(4)
O4 Sr1 O2 80.9(4)
O5 Sr1 O2 81.2(4)
O6 Sr1 O2 151.0(4)
O4 Sr1 O3 141.4(4)
O5 Sr1 O3 76.0(4)
O6 Sr1 O3 131.4(4)
O2 Sr1 O3 61.5(4)
O4 Sr1 O1 81.4(4)
O5 Sr1 O1 144.1(4)
O6 Sr1 O1 132.9(4)
O2 Sr1 O1 63.0(4)
O3 Sr1 O1 88.4(4)
O4 Sr1 S2 94.7(4)
O5 Sr1 S2 151.4(3)
O6 Sr1 S2 75.0(3)
O2 Sr1 S2 127.4(3)
O3 Sr1 S2 114.2(3)
O1 Sr1 S2 64.5(3)
O4 Sr1 S1 153.6(3)
O5 Sr1 S1 94.5(3)
O6 Sr1 S1 76.9(3)
O2 Sr1 S1 125.4(4)
O3 Sr1 S1 64.7(3)
O1 Sr1 S1 107.9(2)
S2 Sr1 S1 69.0(2)
C1 S1 C10 94.2(17)
C1 S1 Sr1 101.8(9)
C10 S1 Sr1 98.8(8)
C2 S2 C3 97.9(14)
C2 S2 Sr1 104.9(13)
C3 S2 Sr1 101.2(8)
C4 O1 C5 110.5(14)
C4 O1 Sr1 124.1(9)
C5 O1 Sr1 113.4(11)
C7 O2 C6 123.7(18)
C7 O2 Sr1 107.9(9)
C6 O2 Sr1 118.3(11)
C9 O3 C8 118.5(13)
C9 O3 Sr1 119.8(10)
C8 O3 Sr1 121.5(9)
C2 C1 S1 129(2)
C2 C1 H1A 105.1
S1 C1 H1A 105.1
C2 C1 H1B 105.1
S1 C1 H1B 105.1
H1A C1 H1B 105.9
C1 C2 S2 105(2)
C1 C2 H2A 110.7
S2 C2 H2A 110.7
C1 C2 H2B 110.7
S2 C2 H2B 110.7
H2A C2 H2B 108.8
C4 C3 S2 113.2(15)
C4 C3 H3A 108.9
S2 C3 H3A 108.9
C4 C3 H3B 108.9
S2 C3 H3B 108.9
H3A C3 H3B 107.8
O1 C4 C3 108.6(14)
O1 C4 H4A 110.0
C3 C4 H4A 110.0
O1 C4 H4B 110.0
C3 C4 H4B 110.0
H4A C4 H4B 108.3
C6 C5 O1 110.3(16)
C6 C5 H5A 109.6
O1 C5 H5A 109.6
C6 C5 H5B 109.6
O1 C5 H5B 109.6
H5A C5 H5B 108.1
O2 C6 C5 112.8(17)
O2 C6 H6A 109.0
C5 C6 H6A 109.0
O2 C6 H6B 109.0
C5 C6 H6B 109.0
H6A C6 H6B 107.8
O2 C7 C8 112(2)
O2 C7 H7A 109.1
C8 C7 H7A 109.1
O2 C7 H7B 109.1
C8 C7 H7B 109.1
H7A C7 H7B 107.8
O3 C8 C7 104.9(13)
O3 C8 H8A 110.8
C7 C8 H8A 110.8
O3 C8 H8B 110.8
C7 C8 H8B 110.8
H8A C8 H8B 108.8
O3 C9 C10 114.7(17)
O3 C9 H9A 108.6
C10 C9 H9A 108.6
O3 C9 H9B 108.6
C10 C9 H9B 108.6
H9A C9 H9B 107.6
C9 C10 S1 98.1(13)
C9 C10 H10A 112.1
S1 C10 H10A 112.1
C9 C10 H10B 112.1
S1 C10 H10B 112.1
H10A C10 H10B 109.8

loop_
_geom_bond_atom_site_label_1
_geom_bond_atom_site_label_2
_geom_bond_distance
Sr1 O4 2.522(12)
Sr1 O5 2.533(11)
Sr1 O6 2.542(10)
Sr1 O2 2.646(11)
Sr1 O3 2.653(11)
Sr1 O1 2.730(10)
Sr1 S2 3.036(6)
Sr1 S1 3.062(5)
S1 C1 1.799(18)
S1 C10 1.865(17)
S2 C2 1.790(17)
S2 C3 1.806(16)
O1 C4 1.402(15)
O1 C5 1.445(15)
O2 C7 1.399(17)
O2 C6 1.413(16)
O3 C9 1.365(13)
O3 C8 1.414(14)
C1 C2 1.485(18)
C1 H1A 0.9900
C1 H1B 0.9900
C2 H2A 0.9900
C2 H2B 0.9900
C3 C4 1.511(18)
C3 H3A 0.9900
C3 H3B 0.9900
C4 H4A 0.9900
C4 H4B 0.9900
C5 C6 1.491(17)
C5 H5A 0.9900
C5 H5B 0.9900
C6 H6A 0.9900
C6 H6B 0.9900
C7 C8 1.498(17)
C7 H7A 0.9900
C7 H7B 0.9900
C8 H8A 0.9900
C8 H8B 0.9900
C9 C10 1.549(19)
C9 H9A 0.9900
C9 H9B 0.9900
C10 H10A 0.9900
C10 H10B 0.9900

loop_
_geom_contact_atom_site_label_1
_geom_contact_atom_site_label_2
_geom_contact_distance
_geom_contact_site_symmetry_2
O4 I1 3.536(14) 1_655
O4 I2 3.530(12) 1_655
O5 I1 3.417(10) 2_665
O5 I2 3.463(12) 4
O6 I1 3.546(12) 2_665
O6 I2 3.690(10) 3

loop_
_geom_torsion_atom_site_label_1
_geom_torsion_atom_site_label_2
_geom_torsion_atom_site_label_3
_geom_torsion_atom_site_label_4
_geom_torsion
C10 S1 C1 C2 -77(4)
Sr1 S1 C1 C2 23(4)
S1 C1 C2 S2 -58(5)
C3 S2 C2 C1 161(3)
Sr1 S2 C2 C1 57(3)
C2 S2 C3 C4 -64(2)
Sr1 S2 C3 C4 43.2(19)
C5 O1 C4 C3 -170.6(16)
Sr1 O1 C4 C3 49.3(18)
S2 C3 C4 O1 -62(2)
C4 O1 C5 C6 170.5(16)
Sr1 O1 C5 C6 -44.9(19)
C7 O2 C6 C5 105(2)
Sr1 O2 C6 C5 -36(3)
O1 C5 C6 O2 54(3)
C6 O2 C7 C8 -81(2)
Sr1 O2 C7 C8 63.9(18)
C9 O3 C8 C7 -153(2)
Sr1 O3 C8 C7 21(2)
O2 C7 C8 O3 -57(2)
C8 O3 C9 C10 -131.3(19)
Sr1 O3 C9 C10 54(2)
O3 C9 C10 S1 -75(2)
C1 S1 C10 C9 156.0(16)
Sr1 S1 C10 C9 53.4(15)
